data_7156223
loop_
_publ_author_name
'Smith, Martin J.'
'Blake, Iain M.'
'Clegg, William'
'Anderson, Harry L.'

_publ_section_title
;
 Push-pull quinoidal porphyrins.
;
_journal_issue 19
_journal_name_full 'Organic &amp; biomolecular chemistry'
_journal_page_first 3648
_journal_page_last 3654
_journal_paper_doi 10.1039/c8ob00491a
_journal_volume 16
_journal_year 2018
_chemical_formula_moiety 'C54 H52 N8'
_chemical_formula_sum 'C54 H52 N8'
_chemical_formula_weight 813.03
_space_group_crystal_system monoclinic
_space_group_IT_number 15
_space_group_name_Hall '-I 2ya'
_space_group_name_H-M_alt 'I 1 2/a 1'
_symmetry_space_group_name_Hall '-I 2ya'
_symmetry_space_group_name_H-M 'I 1 2/a 1'
_atom_sites_solution_hydrogens geom
_atom_sites_solution_primary direct
_atom_sites_solution_secondary difmap
_audit_creation_method SHELXL-2018/1
_audit_update_record
;
2018-02-05 deposited with the CCDC.
2018-04-24 downloaded from the CCDC.
;
_cell_angle_alpha 90
_cell_angle_beta 92.378(10)
_cell_angle_gamma 90
_cell_formula_units_Z 16
_cell_length_a 34.85(3)
_cell_length_b 13.785(11)
_cell_length_c 40.21(3)
_cell_measurement_reflns_used 5490
_cell_measurement_temperature 150(2)
_cell_measurement_theta_max 22.14
_cell_measurement_theta_min 2.27
_cell_volume 19301(3)
_computing_cell_refinement 'Bruker SAINT'
_computing_data_collection 'Bruker SMART'
_computing_data_reduction 'Bruker SAINT'
_computing_molecular_graphics 'Bruker SHELXTL'
_computing_publication_material 'SHELXL and local programs'
_computing_structure_refinement 'SHELXL-2018/1 (Sheldrick, 2018)'
_computing_structure_solution 'Bruker SHELXTL'
_diffrn_ambient_temperature 150(2)
_diffrn_measured_fraction_theta_full 0.893
_diffrn_measured_fraction_theta_max 0.893
_diffrn_measurement_device_type 'Bruker SMART 1K CCD diffractometer'
_diffrn_measurement_method 'thin-slice \w scans'
_diffrn_radiation_type synchrotron
_diffrn_radiation_wavelength 0.6893
_diffrn_reflns_av_R_equivalents 0.1012
_diffrn_reflns_av_unetI/netI 0.1476
_diffrn_reflns_Laue_measured_fraction_full 0.893
_diffrn_reflns_Laue_measured_fraction_max 0.893
_diffrn_reflns_limit_h_max 40
_diffrn_reflns_limit_h_min -38
_diffrn_reflns_limit_k_max 13
_diffrn_reflns_limit_k_min -15
_diffrn_reflns_limit_l_max 40
_diffrn_reflns_limit_l_min -45
_diffrn_reflns_number 33400
_diffrn_reflns_point_group_measured_fraction_full 0.893
_diffrn_reflns_point_group_measured_fraction_max 0.893
_diffrn_reflns_theta_full 23.677
_diffrn_reflns_theta_max 23.677
_diffrn_reflns_theta_min 2.269
_diffrn_source 'Daresbury SRS station 9.8'
_exptl_absorpt_coefficient_mu 0.063
_exptl_absorpt_correction_type none
_exptl_crystal_colour black
_exptl_crystal_density_diffrn 1.119
_exptl_crystal_density_method 'not measured'
_exptl_crystal_description plate
_exptl_crystal_F_000 6912
_exptl_crystal_recrystallization_method 'Re-crystallisation from solvent: aqueous methanol'
_exptl_crystal_size_max 0.220
_exptl_crystal_size_mid 0.220
_exptl_crystal_size_min 0.030
_refine_diff_density_max 1.229
_refine_diff_density_min -0.445
_refine_diff_density_rms 0.096
_refine_ls_extinction_coef 0.00044(9)
_refine_ls_extinction_expression Fc^*^=kFc[1+0.001xFc^2^\l^3^/sin(2\q)]^-1/4^
_refine_ls_extinction_method 'SHELXL-2018/1 (Sheldrick 2018)'
_refine_ls_goodness_of_fit_ref 1.142
_refine_ls_hydrogen_treatment constr
_refine_ls_matrix_type full
_refine_ls_number_parameters 1202
_refine_ls_number_reflns 14281
_refine_ls_number_restraints 3291
_refine_ls_restrained_S_all 1.060
_refine_ls_R_factor_all 0.2429
_refine_ls_R_factor_gt 0.1812
_refine_ls_shift/su_max 0.002
_refine_ls_shift/su_mean 0.000
_refine_ls_structure_factor_coef Fsqd
_refine_ls_weighting_details 'w=1/[\s^2^(Fo^2^)+(0.1111P)^2^+309.8881P] where P=(Fo^2^+2Fc^2^)/3'
_refine_ls_weighting_scheme calc
_refine_ls_wR_factor_gt 0.3842
_refine_ls_wR_factor_ref 0.4153
_reflns_Friedel_coverage 0.000
_reflns_number_gt 8224
_reflns_number_total 14281
_reflns_threshold_expression 'I > 2\s(I)'
_cod_data_source_file c8ob00491a2.cif
_cod_data_source_block oxdp22_H29
_cod_depositor_comments 'Adding full bibliography for 7156219--7156223.cif.'
_cod_original_cell_volume 19302(26)
_cod_database_code 7156223
_shelx_shelxl_version_number 2018/1
_shelx_space_group_comment
;
The symmetry employed for this shelxl refinement is uniquely defined
by the following loop, which should always be used as a source of
symmetry information in preference to the above space-group names.
They are only intended as comments.
;
_shelx_estimated_absorpt_t_min 0.986
_shelx_estimated_absorpt_t_max 0.998

loop_
_space_group_symop_operation_xyz
'x, y, z'
'-x+1/2, y, -z'
'x+1/2, y+1/2, z+1/2'
'-x+1, y+1/2, -z+1/2'
'-x, -y, -z'
'x-1/2, -y, z'
'-x+1/2, -y+1/2, -z+1/2'
'x, -y+1/2, z+1/2'

loop_
_atom_site_label
_atom_site_type_symbol
_atom_site_fract_x
_atom_site_fract_y
_atom_site_fract_z
_atom_site_U_iso_or_equiv
_atom_site_adp_type
_atom_site_occupancy
_atom_site_site_symmetry_order
_atom_site_calc_flag
_atom_site_refinement_flags_posn
_atom_site_refinement_flags_adp
_atom_site_refinement_flags_occupancy
_atom_site_disorder_assembly
_atom_site_disorder_group
N1A N 0.6690(2) 0.2113(5) 0.79707(18) 0.0351(18) Uani 1 1 d D U . . .
H1NA H 0.661249 0.253559 0.781819 0.042 Uiso 1 1 calc R U . . .
N2A N 0.6170(2) 0.3692(5) 0.79202(19) 0.0391(19) Uani 1 1 d D U . . .
N3A N 0.6301(2) 0.4060(5) 0.72319(19) 0.0368(18) Uani 1 1 d D U . . .
H3NA H 0.639706 0.367808 0.738980 0.044 Uiso 1 1 calc R U . . .
N4A N 0.6818(2) 0.2488(5) 0.72663(18) 0.0327(17) Uani 1 1 d D U . . .
N5A N 0.6874(3) -0.1419(6) 0.7886(3) 0.062(3) Uani 1 1 d D U . . .
N6A N 0.7152(3) -0.0600(6) 0.6907(2) 0.058(3) Uani 1 1 d D U . . .
N7A N 0.4851(3) 0.4718(7) 0.7965(3) 0.068(3) Uani 1 1 d D U . . .
N8A N 0.4953(2) 0.4719(6) 0.6924(3) 0.055(3) Uani 1 1 d D U . . .
C1A C 0.6864(3) 0.1252(6) 0.7902(2) 0.035(2) Uani 1 1 d D U . . .
C2A C 0.6950(3) 0.0831(7) 0.8219(2) 0.044(2) Uani 1 1 d D U . . .
H2A H 0.707603 0.022862 0.825835 0.053 Uiso 1 1 calc R U . . .
C3A C 0.6819(3) 0.1449(6) 0.8459(2) 0.038(2) Uani 1 1 d D U . . .
H3A H 0.684144 0.134527 0.869300 0.046 Uiso 1 1 calc R U . . .
C4A C 0.6651(3) 0.2240(6) 0.8304(2) 0.036(2) Uani 1 1 d D U . . .
C5A C 0.6458(3) 0.3056(6) 0.8444(2) 0.038(2) Uani 1 1 d D U . . .
C6A C 0.6235(3) 0.3723(6) 0.8269(2) 0.037(2) Uani 1 1 d D U . . .
C7A C 0.6000(3) 0.4477(6) 0.8408(3) 0.042(2) Uani 1 1 d D U . . .
H7A H 0.599985 0.467023 0.863503 0.050 Uiso 1 1 calc R U . . .
C8A C 0.5786(3) 0.4845(7) 0.8159(2) 0.042(2) Uani 1 1 d D U . . .
H8A H 0.559789 0.534133 0.817354 0.050 Uiso 1 1 calc R U . . .
C9A C 0.5893(3) 0.4346(6) 0.7863(2) 0.039(2) Uani 1 1 d D U . . .
C10A C 0.5716(3) 0.4502(6) 0.7526(2) 0.037(2) Uani 1 1 d D U . . .
C11A C 0.5965(2) 0.4528(6) 0.7249(2) 0.034(2) Uani 1 1 d D U . . .
C12A C 0.5918(3) 0.5050(7) 0.6947(2) 0.042(2) Uani 1 1 d D U . . .
H12A H 0.570545 0.544729 0.688203 0.050 Uiso 1 1 calc R U . . .
C13A C 0.6236(3) 0.4878(6) 0.6765(2) 0.041(2) Uani 1 1 d D U . . .
H13A H 0.628290 0.514743 0.655286 0.049 Uiso 1 1 calc R U . . .
C14A C 0.6478(3) 0.4243(6) 0.6942(2) 0.034(2) Uani 1 1 d D U . . .
C15A C 0.6819(3) 0.3778(6) 0.6838(2) 0.036(2) Uani 1 1 d D U . . .
C16A C 0.6988(3) 0.2967(6) 0.6996(2) 0.035(2) Uani 1 1 d D U . . .
C17A C 0.7327(3) 0.2475(6) 0.6901(2) 0.035(2) Uani 1 1 d D U . . .
H17A H 0.749367 0.265931 0.673079 0.042 Uiso 1 1 calc R U . . .
C18A C 0.7364(3) 0.1691(6) 0.7103(2) 0.040(2) Uani 1 1 d D U . . .
H18A H 0.756058 0.121430 0.710193 0.048 Uiso 1 1 calc R U . . .
C19A C 0.7044(3) 0.1720(6) 0.7322(2) 0.035(2) Uani 1 1 d D U . . .
C20A C 0.6971(3) 0.0988(6) 0.7576(2) 0.037(2) Uani 1 1 d D U . . .
C21A C 0.7005(3) 0.0017(6) 0.7489(2) 0.042(2) Uani 1 1 d D U . . .
C22A C 0.6933(3) -0.0773(6) 0.7717(3) 0.043(2) Uani 1 1 d D U . . .
C23A C 0.7089(3) -0.0310(7) 0.7168(3) 0.046(3) Uani 1 1 d D U . . .
C24A C 0.5332(2) 0.4637(6) 0.7487(3) 0.042(2) Uani 1 1 d D U . . .
C25A C 0.5072(3) 0.4669(7) 0.7766(3) 0.043(2) Uani 1 1 d D U . . .
C26A C 0.5129(3) 0.4687(7) 0.7168(3) 0.040(2) Uani 1 1 d D U . . .
C27A C 0.6483(3) 0.3147(7) 0.8815(2) 0.041(2) Uani 1 1 d D U . . .
C28A C 0.6275(3) 0.2519(7) 0.9023(2) 0.046(2) Uani 1 1 d D U . . .
H28A H 0.614643 0.197440 0.892633 0.055 Uiso 1 1 calc R U . . .
C29A C 0.6256(4) 0.2677(8) 0.9358(3) 0.061(3) Uani 1 1 d D U . . .
C30A C 0.6465(3) 0.3472(8) 0.9498(3) 0.061(3) Uani 1 1 d D U . . .
H30A H 0.646227 0.358135 0.973141 0.073 Uiso 1 1 calc R U . . .
C31A C 0.6673(3) 0.4096(8) 0.9301(3) 0.057(3) Uani 1 1 d D U . . .
C32A C 0.6683(3) 0.3933(7) 0.8966(2) 0.046(2) Uani 1 1 d D U . . .
H32A H 0.682575 0.435791 0.883229 0.055 Uiso 1 1 calc R U . . .
C33A C 0.6012(4) 0.2036(9) 0.9576(3) 0.080(4) Uani 1 1 d D U . . .
C34A C 0.5600(5) 0.201(2) 0.9444(8) 0.095(8) Uani 0.491(18) 1 d D U P A 1
H34A H 0.544904 0.159155 0.958778 0.142 Uiso 0.491(18) 1 calc R U P A 1
H34B H 0.549289 0.266370 0.944152 0.142 Uiso 0.491(18) 1 calc R U P A 1
H34C H 0.558960 0.174301 0.921750 0.142 Uiso 0.491(18) 1 calc R U P A 1
C35A C 0.6198(9) 0.1018(14) 0.9543(8) 0.103(8) Uani 0.491(18) 1 d D U P A 1
H35A H 0.646490 0.104071 0.962923 0.154 Uiso 0.491(18) 1 calc R U P A 1
H35B H 0.605458 0.054488 0.967146 0.154 Uiso 0.491(18) 1 calc R U P A 1
H35C H 0.619081 0.082492 0.930859 0.154 Uiso 0.491(18) 1 calc R U P A 1
C36A C 0.6047(11) 0.232(3) 0.9946(4) 0.116(9) Uani 0.491(18) 1 d D U P A 1
H36A H 0.631850 0.232819 1.001949 0.174 Uiso 0.491(18) 1 calc R U P A 1
H36B H 0.593553 0.296388 0.997543 0.174 Uiso 0.491(18) 1 calc R U P A 1
H36C H 0.590923 0.184446 1.007746 0.174 Uiso 0.491(18) 1 calc R U P A 1
C37A C 0.6881(3) 0.4994(8) 0.9458(2) 0.065(3) Uani 1 1 d D U . . .
C38A C 0.7286(3) 0.5082(11) 0.9326(4) 0.092(5) Uani 1 1 d D U . . .
H38A H 0.726956 0.511996 0.908278 0.139 Uiso 1 1 calc R U . . .
H38B H 0.740961 0.566922 0.941679 0.139 Uiso 1 1 calc R U . . .
H38C H 0.743780 0.451238 0.939507 0.139 Uiso 1 1 calc R U . . .
C39A C 0.6913(5) 0.4936(11) 0.9838(3) 0.104(5) Uani 1 1 d D U . . .
H39A H 0.665606 0.487994 0.992535 0.156 Uiso 1 1 calc R U . . .
H39B H 0.706634 0.436717 0.990457 0.156 Uiso 1 1 calc R U . . .
H39C H 0.703815 0.552400 0.992630 0.156 Uiso 1 1 calc R U . . .
C40A C 0.6648(4) 0.5887(9) 0.9346(4) 0.098(5) Uani 1 1 d D U . . .
H40A H 0.663015 0.591243 0.910215 0.147 Uiso 1 1 calc R U . . .
H40B H 0.638906 0.584543 0.943152 0.147 Uiso 1 1 calc R U . . .
H40C H 0.677483 0.647525 0.943210 0.147 Uiso 1 1 calc R U . . .
C41A C 0.7000(3) 0.4196(6) 0.6542(2) 0.035(2) Uani 1 1 d D U . . .
C42A C 0.7062(3) 0.3654(7) 0.6259(2) 0.046(2) Uani 1 1 d D U . . .
H42A H 0.699104 0.298891 0.625494 0.056 Uiso 1 1 calc R U . . .
C43A C 0.7227(3) 0.4062(7) 0.5977(3) 0.055(3) Uani 1 1 d D U . . .
C44A C 0.7343(3) 0.5026(7) 0.6001(3) 0.052(3) Uani 1 1 d D U . . .
H44A H 0.746591 0.530795 0.581806 0.063 Uiso 1 1 calc R U . . .
C45A C 0.7289(3) 0.5598(6) 0.6281(2) 0.043(2) Uani 1 1 d D U . . .
C46A C 0.7113(3) 0.5185(6) 0.6550(2) 0.040(2) Uani 1 1 d D U . . .
H46A H 0.706730 0.556771 0.674102 0.048 Uiso 1 1 calc R U . . .
C47A C 0.7286(3) 0.3491(8) 0.5656(3) 0.071(3) Uani 1 1 d D U . . .
C48A C 0.7512(10) 0.2555(18) 0.5768(8) 0.079(8) Uani 0.330(14) 1 d D U P B 1
H48A H 0.736516 0.219903 0.593117 0.118 Uiso 0.330(14) 1 calc R U P B 1
H48B H 0.755057 0.214086 0.557422 0.118 Uiso 0.330(14) 1 calc R U P B 1
H48C H 0.776234 0.273932 0.586936 0.118 Uiso 0.330(14) 1 calc R U P B 1
C49A C 0.7537(10) 0.399(2) 0.5405(7) 0.086(9) Uani 0.330(14) 1 d D U P B 1
H49A H 0.777907 0.419081 0.551705 0.130 Uiso 0.330(14) 1 calc R U P B 1
H49B H 0.759177 0.352901 0.522639 0.130 Uiso 0.330(14) 1 calc R U P B 1
H49C H 0.740297 0.455301 0.531142 0.130 Uiso 0.330(14) 1 calc R U P B 1
C50A C 0.6901(7) 0.315(3) 0.5499(9) 0.091(9) Uani 0.330(14) 1 d D U P B 1
H50A H 0.675020 0.283632 0.566889 0.137 Uiso 0.330(14) 1 calc R U P B 1
H50B H 0.675953 0.370634 0.540585 0.137 Uiso 0.330(14) 1 calc R U P B 1
H50C H 0.694833 0.268234 0.532082 0.137 Uiso 0.330(14) 1 calc R U P B 1
C51A C 0.7419(3) 0.6673(6) 0.6273(2) 0.056(3) Uani 1 1 d D U . . .
C52A C 0.7850(3) 0.6706(8) 0.6199(3) 0.066(3) Uani 1 1 d D U . . .
H52A H 0.789197 0.637235 0.598864 0.099 Uiso 1 1 calc R U . . .
H52B H 0.793290 0.738280 0.618283 0.099 Uiso 1 1 calc R U . . .
H52C H 0.799848 0.638344 0.637960 0.099 Uiso 1 1 calc R U . . .
C53A C 0.7189(4) 0.7197(9) 0.5990(3) 0.088(4) Uani 1 1 d D U . . .
H53A H 0.722893 0.686501 0.577838 0.132 Uiso 1 1 calc R U . . .
H53B H 0.691544 0.718831 0.603620 0.132 Uiso 1 1 calc R U . . .
H53C H 0.727746 0.786988 0.597494 0.132 Uiso 1 1 calc R U . . .
C54A C 0.7356(3) 0.7196(7) 0.6603(3) 0.062(3) Uani 1 1 d D U . . .
H54A H 0.708222 0.717681 0.665038 0.093 Uiso 1 1 calc R U . . .
H54B H 0.750475 0.687284 0.678242 0.093 Uiso 1 1 calc R U . . .
H54C H 0.743917 0.787220 0.658565 0.093 Uiso 1 1 calc R U . . .
N1B N 0.5933(2) 0.7317(5) 0.72324(19) 0.0392(19) Uani 1 1 d D U . . .
H1NB H 0.571208 0.724914 0.732793 0.047 Uiso 1 1 calc R U . . .
N2B N 0.5129(2) 0.7173(5) 0.6994(2) 0.0404(19) Uani 1 1 d D U . . .
N3B N 0.4881(2) 0.7069(5) 0.7664(2) 0.0394(19) Uani 1 1 d D U . . .
H3NB H 0.510321 0.708999 0.756781 0.047 Uiso 1 1 calc R U . . .
N4B N 0.5695(2) 0.7144(6) 0.7887(2) 0.044(2) Uani 1 1 d D U . . .
N5B N 0.7125(3) 0.5500(8) 0.7408(2) 0.064(3) Uani 1 1 d D U . . .
N6B N 0.6862(3) 0.5765(7) 0.8409(3) 0.067(3) Uani 1 1 d D U . . .
N7B N 0.4099(3) 0.5388(7) 0.6447(3) 0.074(3) Uani 1 1 d D U . . .
N8B N 0.3887(3) 0.4815(7) 0.7464(3) 0.069(3) Uani 1 1 d D U . . .
C1B C 0.6278(3) 0.7127(6) 0.7381(2) 0.036(2) Uani 1 1 d D U . . .
C2B C 0.6555(3) 0.7350(7) 0.7144(2) 0.043(2) Uani 1 1 d D U . . .
H2B H 0.682638 0.730386 0.717605 0.051 Uiso 1 1 calc R U . . .
C3B C 0.6356(3) 0.7645(7) 0.6860(3) 0.048(2) Uani 1 1 d D U . . .
H3B H 0.646698 0.783274 0.665773 0.057 Uiso 1 1 calc R U . . .
C4B C 0.5972(3) 0.7625(7) 0.6916(2) 0.040(2) Uani 1 1 d D U . . .
C5B C 0.5656(3) 0.7819(6) 0.6683(2) 0.043(2) Uani 1 1 d D U . . .
C6B C 0.5277(3) 0.7597(6) 0.6711(2) 0.036(2) Uani 1 1 d D U . . .
C7B C 0.4964(3) 0.7744(7) 0.6471(2) 0.042(2) Uani 1 1 d D U . . .
H7B H 0.498393 0.803975 0.625872 0.050 Uiso 1 1 calc R U . . .
C8B C 0.4643(3) 0.7398(7) 0.6594(2) 0.046(2) Uani 1 1 d D U . . .
H8B H 0.439301 0.738810 0.649024 0.056 Uiso 1 1 calc R U . . .
C9B C 0.4760(2) 0.7042(6) 0.6917(2) 0.035(2) Uani 1 1 d D U . . .
C10B C 0.4505(3) 0.6599(7) 0.7160(2) 0.042(2) Uani 1 1 d D U . . .
C11B C 0.4544(2) 0.6851(6) 0.7507(2) 0.036(2) Uani 1 1 d D U . . .
C12B C 0.4260(3) 0.6943(7) 0.7747(2) 0.043(2) Uani 1 1 d D U . . .
H12B H 0.399126 0.685849 0.770798 0.052 Uiso 1 1 calc R U . . .
C13B C 0.4443(3) 0.7178(7) 0.8046(3) 0.048(2) Uani 1 1 d D U . . .
H13B H 0.432227 0.726937 0.825096 0.057 Uiso 1 1 calc R U . . .
C14B C 0.4831(3) 0.7256(7) 0.7997(2) 0.039(2) Uani 1 1 d D U . . .
C15B C 0.5133(3) 0.7401(6) 0.8242(2) 0.042(2) Uani 1 1 d D U . . .
C16B C 0.5523(3) 0.7393(7) 0.8192(2) 0.041(2) Uani 1 1 d D U . . .
C17B C 0.5820(3) 0.7529(7) 0.8445(3) 0.047(2) Uani 1 1 d D U . . .
H17B H 0.578396 0.768805 0.867126 0.056 Uiso 1 1 calc R U . . .
C18B C 0.6158(3) 0.7392(7) 0.8305(3) 0.051(3) Uani 1 1 d D U . . .
H18B H 0.640632 0.746358 0.840780 0.061 Uiso 1 1 calc R U . . .
C19B C 0.6065(3) 0.7113(7) 0.7962(2) 0.044(2) Uani 1 1 d D U . . .
C20B C 0.6340(3) 0.6818(6) 0.7716(2) 0.040(2) Uani 1 1 d D U . . .
C21B C 0.6653(3) 0.6261(7) 0.7818(2) 0.043(2) Uani 1 1 d D U . . .
C22B C 0.6913(3) 0.5861(8) 0.7582(3) 0.044(2) Uani 1 1 d D U . . .
C23B C 0.6757(3) 0.5995(8) 0.8147(3) 0.050(3) Uani 1 1 d D U . . .
C24B C 0.4238(3) 0.5919(7) 0.7054(3) 0.050(2) Uani 1 1 d D U . . .
C25B C 0.4174(3) 0.5637(8) 0.6707(3) 0.054(3) Uani 1 1 d D U . . .
C26B C 0.4029(3) 0.5334(8) 0.7279(3) 0.051(3) Uani 1 1 d D U . . .
C27B C 0.5787(3) 0.8304(7) 0.6376(2) 0.046(2) Uani 1 1 d D U . . .
C28B C 0.5767(3) 0.7881(8) 0.6055(2) 0.053(3) Uani 1 1 d D U . . .
H28B H 0.563153 0.728691 0.602514 0.064 Uiso 1 1 calc R U . . .
C29B C 0.5934(3) 0.8293(7) 0.5785(3) 0.056(3) Uani 1 1 d D U . . .
C30B C 0.6122(3) 0.9201(7) 0.5833(3) 0.058(3) Uani 1 1 d D U . . .
H30B H 0.624117 0.950515 0.565185 0.069 Uiso 1 1 calc R U . . .
C31B C 0.6133(3) 0.9650(7) 0.6147(3) 0.054(3) Uani 1 1 d D U . . .
C32B C 0.5969(3) 0.9213(7) 0.6413(3) 0.047(2) Uani 1 1 d D U . . .
H32B H 0.597907 0.952437 0.662430 0.057 Uiso 1 1 calc R U . . .
C33B C 0.5924(3) 0.7772(8) 0.5449(3) 0.072(3) Uani 1 1 d D U . . .
C34B C 0.6137(4) 0.6800(8) 0.5491(3) 0.079(4) Uani 1 1 d D U . . .
H34D H 0.601939 0.641673 0.566533 0.094 Uiso 1 1 calc R U . . .
H34E H 0.612058 0.644130 0.528085 0.094 Uiso 1 1 calc R U . . .
H34F H 0.640738 0.692217 0.555485 0.094 Uiso 1 1 calc R U . . .
C35B C 0.5507(3) 0.7557(9) 0.5338(3) 0.081(4) Uani 1 1 d D U . . .
H35D H 0.538309 0.718700 0.551222 0.097 Uiso 1 1 calc R U . . .
H35E H 0.536887 0.816873 0.529964 0.097 Uiso 1 1 calc R U . . .
H35F H 0.550183 0.717774 0.513203 0.097 Uiso 1 1 calc R U . . .
C36B C 0.6113(5) 0.8343(10) 0.5179(3) 0.096(5) Uani 1 1 d D U . . .
H36D H 0.609753 0.797474 0.497090 0.115 Uiso 1 1 calc R U . . .
H36E H 0.598088 0.896605 0.514754 0.115 Uiso 1 1 calc R U . . .
H36F H 0.638308 0.845924 0.524510 0.115 Uiso 1 1 calc R U . . .
C37B C 0.6362(3) 1.0622(7) 0.6193(3) 0.058(3) Uani 1 1 d D U . . .
C38B C 0.6362(4) 1.0975(8) 0.6555(3) 0.073(4) Uani 1 1 d D U . . .
H38D H 0.609742 1.110206 0.661619 0.088 Uiso 1 1 calc R U . . .
H38E H 0.647548 1.047614 0.670167 0.088 Uiso 1 1 calc R U . . .
H38F H 0.651277 1.157341 0.657711 0.088 Uiso 1 1 calc R U . . .
C39B C 0.6172(4) 1.1396(8) 0.5970(4) 0.090(5) Uani 1 1 d D U . . .
H39D H 0.590814 1.150299 0.603609 0.108 Uiso 1 1 calc R U . . .
H39E H 0.631729 1.200274 0.599159 0.108 Uiso 1 1 calc R U . . .
H39F H 0.616912 1.117752 0.573748 0.108 Uiso 1 1 calc R U . . .
C40B C 0.6774(3) 1.0428(9) 0.6100(4) 0.080(4) Uani 1 1 d D U . . .
H40D H 0.688667 0.992940 0.624768 0.096 Uiso 1 1 calc R U . . .
H40E H 0.677574 1.020136 0.586890 0.096 Uiso 1 1 calc R U . . .
H40F H 0.692391 1.102658 0.612302 0.096 Uiso 1 1 calc R U . . .
C41B C 0.5013(3) 0.7445(6) 0.8594(2) 0.045(2) Uani 1 1 d D U . . .
C42B C 0.5068(3) 0.6617(7) 0.8789(2) 0.052(3) Uani 1 1 d D U . . .
H42B H 0.517742 0.605233 0.869626 0.062 Uiso 1 1 calc R U . . .
C43B C 0.4964(3) 0.6614(6) 0.9119(2) 0.050(3) Uani 1 1 d D U . . .
C44B C 0.4823(3) 0.7468(6) 0.9251(2) 0.049(3) Uani 1 1 d D U . . .
H44B H 0.475520 0.747588 0.947716 0.058 Uiso 1 1 calc R U . . .
C45B C 0.4778(4) 0.8310(7) 0.9064(3) 0.061(3) Uani 1 1 d D U . . .
C46B C 0.4869(3) 0.8294(7) 0.8733(3) 0.057(3) Uani 1 1 d D U . . .
H46B H 0.483390 0.885912 0.859939 0.069 Uiso 1 1 calc R U . . .
C47B C 0.5050(3) 0.5715(6) 0.9341(2) 0.055(3) Uani 1 1 d D U . . .
C48B C 0.4993(4) 0.4797(7) 0.9130(3) 0.067(3) Uani 1 1 d D U . . .
H48D H 0.472792 0.477412 0.903833 0.080 Uiso 1 1 calc R U . . .
H48E H 0.517040 0.480458 0.894717 0.080 Uiso 1 1 calc R U . . .
H48F H 0.504338 0.422394 0.926921 0.080 Uiso 1 1 calc R U . . .
C49B C 0.4765(4) 0.5658(8) 0.9621(3) 0.079(4) Uani 1 1 d D U . . .
H49D H 0.450259 0.563905 0.952408 0.095 Uiso 1 1 calc R U . . .
H49E H 0.481517 0.506974 0.975219 0.095 Uiso 1 1 calc R U . . .
H49F H 0.479624 0.622906 0.976447 0.095 Uiso 1 1 calc R U . . .
C50B C 0.5462(3) 0.5746(10) 0.9482(4) 0.097(5) Uani 1 1 d D U . . .
H50D H 0.549978 0.633304 0.961690 0.116 Uiso 1 1 calc R U . . .
H50E H 0.551195 0.517257 0.962091 0.116 Uiso 1 1 calc R U . . .
H50F H 0.563897 0.575320 0.929887 0.116 Uiso 1 1 calc R U . . .
C51B C 0.4600(4) 0.9227(7) 0.9214(3) 0.078(4) Uani 1 1 d D U . . .
C52B C 0.4173(4) 0.9042(14) 0.9262(8) 0.088(6) Uani 0.83(5) 1 d D U P C 1
H52D H 0.414307 0.847099 0.940390 0.105 Uiso 0.83(5) 1 calc R U P C 1
H52E H 0.405958 0.960867 0.936846 0.105 Uiso 0.83(5) 1 calc R U P C 1
H52F H 0.404137 0.892962 0.904539 0.105 Uiso 0.83(5) 1 calc R U P C 1
C53B C 0.4804(9) 0.9423(14) 0.9555(5) 0.089(6) Uani 0.83(5) 1 d D U P C 1
H53D H 0.507746 0.954125 0.952479 0.107 Uiso 0.83(5) 1 calc R U P C 1
H53E H 0.468931 0.999327 0.965713 0.107 Uiso 0.83(5) 1 calc R U P C 1
H53F H 0.477402 0.885804 0.969958 0.107 Uiso 0.83(5) 1 calc R U P C 1
C54B C 0.4648(9) 1.0123(10) 0.8992(5) 0.080(6) Uani 0.83(5) 1 d D U P C 1
H54D H 0.492156 1.023985 0.896108 0.097 Uiso 0.83(5) 1 calc R U P C 1
H54E H 0.451707 1.001129 0.877461 0.097 Uiso 0.83(5) 1 calc R U P C 1
H54F H 0.453528 1.069034 0.909768 0.097 Uiso 0.83(5) 1 calc R U P C 1
C34X C 0.5721(8) 0.143(2) 0.9370(6) 0.084(7) Uani 0.509(18) 1 d D U P A 2
H34G H 0.556998 0.185400 0.921923 0.101 Uiso 0.509(18) 1 calc R U P A 2
H34H H 0.585706 0.094789 0.923935 0.101 Uiso 0.509(18) 1 calc R U P A 2
H34I H 0.554859 0.109474 0.951895 0.101 Uiso 0.509(18) 1 calc R U P A 2
C35X C 0.6253(7) 0.140(2) 0.9814(7) 0.099(8) Uani 0.509(18) 1 d D U P A 2
H35G H 0.608271 0.100794 0.994722 0.119 Uiso 0.509(18) 1 calc R U P A 2
H35H H 0.641658 0.097608 0.968595 0.119 Uiso 0.509(18) 1 calc R U P A 2
H35I H 0.641332 0.181434 0.996115 0.119 Uiso 0.509(18) 1 calc R U P A 2
C36X C 0.5766(9) 0.2718(18) 0.9789(8) 0.099(8) Uani 0.509(18) 1 d D U P A 2
H36G H 0.560745 0.313631 0.964212 0.119 Uiso 0.509(18) 1 calc R U P A 2
H36H H 0.559948 0.232775 0.992733 0.119 Uiso 0.509(18) 1 calc R U P A 2
H36I H 0.593530 0.312008 0.993277 0.119 Uiso 0.509(18) 1 calc R U P A 2
C48X C 0.7070(7) 0.2530(13) 0.5648(6) 0.106(7) Uani 0.670(14) 1 d D U P B 2
H48G H 0.679733 0.264780 0.568247 0.127 Uiso 0.670(14) 1 calc R U P B 2
H48H H 0.709857 0.221671 0.543157 0.127 Uiso 0.670(14) 1 calc R U P B 2
H48I H 0.717557 0.210577 0.582485 0.127 Uiso 0.670(14) 1 calc R U P B 2
C49X C 0.7714(4) 0.3389(15) 0.5605(5) 0.075(5) Uani 0.670(14) 1 d D U P B 2
H49G H 0.783402 0.403182 0.561268 0.090 Uiso 0.670(14) 1 calc R U P B 2
H49H H 0.782973 0.297988 0.578083 0.090 Uiso 0.670(14) 1 calc R U P B 2
H49I H 0.775273 0.309082 0.538755 0.090 Uiso 0.670(14) 1 calc R U P B 2
C50X C 0.7103(6) 0.4112(14) 0.5365(4) 0.083(6) Uani 0.670(14) 1 d D U P B 2
H50G H 0.682679 0.418301 0.539488 0.099 Uiso 0.670(14) 1 calc R U P B 2
H50H H 0.722351 0.475433 0.536431 0.099 Uiso 0.670(14) 1 calc R U P B 2
H50I H 0.714393 0.378762 0.515212 0.099 Uiso 0.670(14) 1 calc R U P B 2
C52Y C 0.4178(12) 0.924(7) 0.909(3) 0.086(12) Uani 0.17(5) 1 d D U P C 2
H52G H 0.416172 0.922773 0.884872 0.103 Uiso 0.17(5) 1 calc R U P C 2
H52H H 0.404612 0.867592 0.918010 0.103 Uiso 0.17(5) 1 calc R U P C 2
H52I H 0.405606 0.983626 0.917126 0.103 Uiso 0.17(5) 1 calc R U P C 2
C53Y C 0.463(4) 0.925(7) 0.9596(5) 0.080(12) Uani 0.17(5) 1 d D U P C 2
H53G H 0.490129 0.924096 0.967089 0.096 Uiso 0.17(5) 1 calc R U P C 2
H53H H 0.450925 0.984439 0.967539 0.096 Uiso 0.17(5) 1 calc R U P C 2
H53I H 0.449931 0.868405 0.968423 0.096 Uiso 0.17(5) 1 calc R U P C 2
C54Y C 0.481(3) 1.012(5) 0.908(3) 0.087(12) Uani 0.17(5) 1 d D U P C 2
H54G H 0.508036 1.009964 0.915988 0.104 Uiso 0.17(5) 1 calc R U P C 2
H54H H 0.479592 1.010887 0.883706 0.104 Uiso 0.17(5) 1 calc R U P C 2
H54I H 0.468968 1.070944 0.916117 0.104 Uiso 0.17(5) 1 calc R U P C 2

loop_
_atom_site_aniso_label
_atom_site_aniso_U_11
_atom_site_aniso_U_22
_atom_site_aniso_U_33
_atom_site_aniso_U_23
_atom_site_aniso_U_13
_atom_site_aniso_U_12
N1A 0.053(5) 0.017(4) 0.036(4) 0.009(3) 0.007(4) -0.005(3)
N2A 0.054(5) 0.020(4) 0.043(4) 0.004(3) -0.002(4) -0.003(3)
N3A 0.037(4) 0.026(4) 0.047(5) 0.001(3) -0.001(4) -0.006(3)
N4A 0.038(4) 0.017(4) 0.042(4) -0.001(3) -0.010(3) -0.002(3)
N5A 0.089(7) 0.016(5) 0.079(7) 0.000(5) -0.008(6) -0.006(5)
N6A 0.089(7) 0.015(5) 0.069(6) -0.002(4) 0.011(6) 0.008(4)
N7A 0.050(6) 0.041(6) 0.114(9) 0.027(6) 0.019(6) 0.012(5)
N8A 0.044(5) 0.036(5) 0.084(7) -0.015(5) -0.026(5) 0.018(4)
C1A 0.038(5) 0.018(4) 0.049(5) 0.000(4) 0.001(4) -0.004(4)
C2A 0.055(6) 0.028(5) 0.048(5) 0.006(4) -0.012(5) 0.001(4)
C3A 0.059(6) 0.021(5) 0.035(5) 0.007(4) 0.001(5) -0.003(4)
C4A 0.047(5) 0.026(4) 0.036(5) 0.011(4) 0.014(4) -0.004(4)
C5A 0.052(5) 0.024(5) 0.038(5) 0.005(4) 0.005(4) -0.003(4)
C6A 0.048(5) 0.021(5) 0.042(5) 0.003(4) 0.000(4) -0.002(4)
C7A 0.051(6) 0.022(5) 0.052(5) -0.009(4) -0.005(5) 0.005(4)
C8A 0.050(6) 0.023(5) 0.051(6) -0.008(4) -0.003(5) 0.001(4)
C9A 0.041(5) 0.020(5) 0.056(5) -0.009(4) -0.006(4) 0.007(4)
C10A 0.049(5) 0.006(4) 0.055(5) -0.006(4) -0.004(4) -0.003(4)
C11A 0.028(4) 0.024(5) 0.050(5) -0.001(4) -0.013(4) -0.003(4)
C12A 0.049(5) 0.022(5) 0.054(6) -0.003(4) -0.003(5) 0.003(4)
C13A 0.059(6) 0.022(5) 0.041(5) 0.007(4) -0.014(5) -0.001(4)
C14A 0.046(5) 0.024(5) 0.032(5) -0.006(4) -0.004(4) -0.004(4)
C15A 0.051(5) 0.017(4) 0.040(5) -0.009(4) 0.006(4) -0.007(4)
C16A 0.042(5) 0.023(4) 0.040(5) -0.001(4) 0.007(4) -0.003(4)
C17A 0.049(5) 0.024(5) 0.032(5) -0.012(4) 0.000(4) -0.004(4)
C18A 0.054(6) 0.017(5) 0.050(6) -0.010(4) 0.004(5) -0.004(4)
C19A 0.041(5) 0.014(4) 0.050(5) 0.003(4) -0.011(4) -0.006(4)
C20A 0.045(5) 0.018(4) 0.049(5) 0.002(4) 0.001(4) 0.001(4)
C21A 0.048(5) 0.020(4) 0.058(6) -0.002(4) 0.004(5) -0.002(4)
C22A 0.057(6) 0.012(5) 0.059(6) -0.005(4) 0.000(5) -0.003(4)
C23A 0.057(6) 0.020(5) 0.061(6) -0.004(5) 0.017(6) 0.001(5)
C24A 0.035(5) 0.010(4) 0.079(6) -0.005(4) -0.012(4) -0.006(4)
C25A 0.033(5) 0.018(5) 0.078(7) 0.010(5) -0.010(5) 0.004(4)
C26A 0.023(5) 0.019(5) 0.078(7) -0.007(5) -0.014(5) 0.005(4)
C27A 0.056(6) 0.030(5) 0.037(5) 0.005(4) -0.004(4) 0.005(4)
C28A 0.072(7) 0.025(5) 0.041(5) 0.005(4) -0.003(5) -0.003(5)
C29A 0.088(7) 0.047(6) 0.047(6) 0.007(5) 0.001(5) -0.005(5)
C30A 0.081(7) 0.051(6) 0.051(6) -0.002(5) 0.000(6) 0.004(5)
C31A 0.073(7) 0.046(6) 0.051(6) -0.008(5) 0.002(5) -0.004(5)
C32A 0.061(6) 0.027(5) 0.049(5) -0.010(4) -0.001(5) -0.006(4)
C33A 0.115(9) 0.064(7) 0.063(7) 0.011(6) 0.017(7) -0.015(7)
C34A 0.112(13) 0.081(18) 0.094(17) 0.024(16) 0.034(14) -0.020(13)
C35A 0.140(18) 0.080(13) 0.090(17) 0.042(13) 0.017(17) -0.006(14)
C36A 0.15(2) 0.133(19) 0.065(12) 0.019(14) 0.035(13) -0.030(18)
C37A 0.092(8) 0.055(7) 0.046(6) -0.012(5) -0.006(6) -0.013(6)
C38A 0.087(9) 0.076(10) 0.115(11) -0.029(9) 0.005(8) -0.030(7)
C39A 0.156(14) 0.083(11) 0.072(9) -0.027(7) -0.003(8) -0.042(10)
C40A 0.140(12) 0.045(7) 0.108(11) -0.029(7) 0.004(10) 0.001(8)
C41A 0.038(5) 0.024(5) 0.043(5) 0.002(4) -0.008(4) 0.006(4)
C42A 0.067(6) 0.022(5) 0.050(6) -0.009(4) 0.006(5) -0.002(5)
C43A 0.084(7) 0.034(5) 0.048(5) -0.010(4) 0.015(5) -0.009(5)
C44A 0.070(7) 0.034(5) 0.053(6) 0.001(5) 0.001(5) -0.007(5)
C45A 0.051(5) 0.022(4) 0.055(6) 0.004(4) 0.002(5) -0.002(4)
C46A 0.051(6) 0.024(5) 0.045(5) 0.006(4) -0.005(5) 0.003(4)
C47A 0.107(8) 0.051(7) 0.056(6) -0.014(5) 0.014(6) -0.008(6)
C48A 0.115(19) 0.063(14) 0.058(17) -0.030(12) 0.002(15) 0.002(14)
C49A 0.116(18) 0.090(18) 0.055(15) -0.015(14) 0.027(15) 0.004(16)
C50A 0.112(17) 0.09(2) 0.071(18) -0.030(16) -0.008(14) -0.007(15)
C51A 0.083(7) 0.019(5) 0.066(7) 0.007(5) 0.007(6) -0.007(5)
C52A 0.093(8) 0.043(7) 0.064(8) -0.011(6) 0.028(6) -0.028(6)
C53A 0.144(11) 0.032(7) 0.085(9) 0.026(7) -0.014(9) -0.003(8)
C54A 0.081(8) 0.025(6) 0.081(8) -0.009(5) 0.017(7) -0.006(6)
N1B 0.042(4) 0.023(4) 0.052(5) 0.000(4) -0.009(4) -0.008(3)
N2B 0.051(5) 0.019(4) 0.050(5) 0.000(4) -0.002(4) 0.003(4)
N3B 0.044(4) 0.019(4) 0.055(5) 0.010(4) 0.000(4) 0.006(3)
N4B 0.061(5) 0.019(4) 0.051(5) 0.005(4) 0.004(4) 0.005(4)
N5B 0.054(6) 0.072(7) 0.065(7) -0.003(6) 0.000(5) 0.014(5)
N6B 0.076(7) 0.049(6) 0.072(7) 0.011(5) -0.031(6) 0.002(5)
N7B 0.082(7) 0.048(6) 0.087(8) 0.007(6) -0.040(7) -0.003(5)
N8B 0.072(7) 0.049(6) 0.086(8) 0.019(6) 0.001(6) -0.006(5)
C1B 0.045(5) 0.020(5) 0.043(5) -0.013(4) -0.004(4) -0.009(4)
C2B 0.042(5) 0.034(5) 0.050(6) -0.003(5) -0.013(4) 0.003(4)
C3B 0.054(5) 0.033(5) 0.055(6) 0.003(5) -0.008(5) 0.002(5)
C4B 0.047(5) 0.020(5) 0.053(5) 0.006(4) -0.005(4) -0.001(4)
C5B 0.061(5) 0.015(4) 0.052(5) 0.000(4) 0.006(4) 0.008(4)
C6B 0.053(5) 0.020(5) 0.035(5) 0.001(4) 0.000(4) -0.001(4)
C7B 0.063(6) 0.028(5) 0.034(5) 0.004(4) 0.005(4) 0.006(5)
C8B 0.056(5) 0.030(5) 0.053(6) 0.008(5) -0.003(5) 0.002(5)
C9B 0.041(5) 0.013(4) 0.051(5) 0.004(4) -0.009(4) 0.004(4)
C10B 0.043(5) 0.026(5) 0.057(5) 0.003(4) 0.001(4) 0.005(4)
C11B 0.039(5) 0.019(5) 0.048(5) 0.019(4) -0.004(4) 0.012(4)
C12B 0.041(5) 0.036(6) 0.053(6) 0.016(5) 0.002(4) 0.015(4)
C13B 0.056(6) 0.032(5) 0.055(6) 0.016(5) -0.001(5) 0.006(5)
C14B 0.051(5) 0.021(5) 0.045(5) 0.002(4) 0.015(4) 0.002(4)
C15B 0.065(5) 0.012(4) 0.049(5) 0.007(4) 0.017(4) -0.004(4)
C16B 0.060(5) 0.017(5) 0.045(5) 0.003(4) 0.007(4) -0.005(4)
C17B 0.074(6) 0.021(5) 0.045(5) -0.009(4) 0.005(5) 0.000(5)
C18B 0.073(6) 0.025(5) 0.056(6) -0.006(5) -0.001(5) -0.001(5)
C19B 0.062(6) 0.022(5) 0.049(5) 0.003(4) 0.006(5) 0.002(4)
C20B 0.045(5) 0.023(5) 0.050(5) 0.003(4) -0.006(4) -0.007(4)
C21B 0.045(5) 0.033(5) 0.049(5) 0.003(4) -0.010(4) -0.008(4)
C22B 0.034(5) 0.042(6) 0.056(6) 0.006(5) 0.001(5) -0.002(4)
C23B 0.058(7) 0.037(6) 0.053(6) 0.001(5) -0.026(5) -0.004(5)
C24B 0.045(5) 0.036(5) 0.070(6) 0.007(5) -0.006(5) 0.001(4)
C25B 0.054(7) 0.036(6) 0.070(7) 0.017(6) -0.030(6) -0.004(5)
C26B 0.044(6) 0.044(6) 0.065(7) 0.012(6) -0.009(5) 0.004(5)
C27B 0.052(6) 0.024(5) 0.061(5) 0.003(4) -0.003(5) -0.002(4)
C28B 0.072(7) 0.032(5) 0.056(6) 0.006(5) 0.004(6) -0.008(5)
C29B 0.078(7) 0.032(5) 0.057(5) 0.006(5) 0.003(5) -0.003(5)
C30B 0.076(7) 0.026(5) 0.072(7) 0.003(5) 0.015(6) -0.005(5)
C31B 0.060(6) 0.027(5) 0.074(7) -0.002(5) 0.004(6) -0.005(4)
C32B 0.053(6) 0.023(5) 0.065(6) 0.005(4) 0.002(5) 0.004(4)
C33B 0.110(9) 0.049(7) 0.056(7) -0.004(6) 0.004(7) -0.016(7)
C34B 0.120(10) 0.045(7) 0.072(9) -0.021(6) 0.022(8) -0.007(7)
C35B 0.126(10) 0.050(8) 0.066(9) -0.001(7) 0.001(8) -0.012(7)
C36B 0.152(13) 0.078(10) 0.059(8) 0.002(7) 0.019(9) -0.024(9)
C37B 0.059(6) 0.032(6) 0.083(8) 0.003(5) 0.001(6) -0.014(5)
C38B 0.095(10) 0.031(7) 0.093(9) -0.019(6) 0.008(7) -0.010(6)
C39B 0.106(10) 0.036(7) 0.126(11) 0.020(8) -0.034(9) -0.020(7)
C40B 0.078(8) 0.054(8) 0.109(11) -0.013(7) 0.026(8) -0.022(6)
C41B 0.070(6) 0.022(5) 0.044(5) 0.001(4) 0.020(5) 0.005(5)
C42B 0.079(7) 0.026(5) 0.051(6) -0.001(4) 0.018(6) 0.012(5)
C43B 0.086(7) 0.020(4) 0.046(5) -0.008(4) 0.009(5) 0.006(5)
C44B 0.089(7) 0.018(5) 0.038(5) -0.002(4) 0.005(5) 0.007(5)
C45B 0.114(8) 0.017(4) 0.053(6) 0.007(4) 0.038(6) 0.007(5)
C46B 0.088(8) 0.024(5) 0.062(6) 0.013(5) 0.030(6) 0.009(5)
C47B 0.093(8) 0.016(5) 0.054(6) 0.008(4) -0.008(6) 0.004(5)
C48B 0.110(10) 0.021(5) 0.070(8) 0.012(5) 0.008(7) 0.000(6)
C49B 0.145(11) 0.033(7) 0.060(8) 0.014(6) 0.012(8) 0.021(7)
C50B 0.114(10) 0.048(8) 0.125(13) 0.019(8) -0.036(9) -0.003(8)
C51B 0.146(10) 0.019(5) 0.072(7) 0.002(5) 0.029(8) 0.010(6)
C52B 0.134(11) 0.041(10) 0.092(16) 0.007(10) 0.050(9) 0.024(8)
C53B 0.178(17) 0.011(8) 0.079(9) -0.005(7) 0.007(11) -0.005(11)
C54B 0.160(17) 0.010(6) 0.073(10) -0.002(7) 0.017(10) 0.013(8)
C34X 0.120(16) 0.082(17) 0.054(13) 0.007(12) 0.029(12) -0.038(13)
C35X 0.123(17) 0.095(17) 0.081(16) 0.047(13) 0.011(13) -0.006(14)
C36X 0.141(19) 0.072(15) 0.088(17) -0.009(12) 0.045(14) -0.011(13)
C48X 0.152(16) 0.075(12) 0.093(15) -0.038(10) 0.037(14) -0.030(12)
C49X 0.094(11) 0.084(13) 0.047(11) -0.019(10) 0.011(9) 0.021(9)
C50X 0.106(13) 0.094(13) 0.046(9) -0.016(9) -0.010(10) 0.016(11)
C52Y 0.139(17) 0.04(2) 0.08(3) 0.02(3) 0.04(2) 0.032(15)
C53Y 0.16(3) 0.01(2) 0.073(16) -0.008(15) 0.037(19) 0.02(3)
C54Y 0.16(3) 0.020(13) 0.08(3) 0.00(2) 0.04(2) 0.01(2)

loop_
_atom_type_symbol
_atom_type_description
_atom_type_scat_dispersion_real
_atom_type_scat_dispersion_imag
_atom_type_scat_source
C C 0.0030 0.0010 'International Tables Vol C Tables 4.2.6.8 and 6.1.1.4'
H H 0.0000 0.0000 'International Tables Vol C Tables 4.2.6.8 and 6.1.1.4'
N N 0.0060 0.0030 'International Tables Vol C Tables 4.2.6.8 and 6.1.1.4'

loop_
_geom_angle_atom_site_label_1
_geom_angle_atom_site_label_2
_geom_angle_atom_site_label_3
_geom_angle
H1NA N1A C1A 124.0
H1NA N1A C4A 124.0
C1A N1A C4A 112.0(7)
C6A N2A C9A 103.6(7)
H3NA N3A C11A 123.8
H3NA N3A C14A 123.8
C11A N3A C14A 112.4(8)
C16A N4A C19A 103.7(7)
N1A C1A C2A 104.5(8)
N1A C1A C20A 122.9(8)
C2A C1A C20A 131.9(8)
C1A C2A H2A 125.9
C1A C2A C3A 108.3(8)
H2A C2A C3A 125.9
C2A C3A H3A 125.7
C2A C3A C4A 108.5(8)
H3A C3A C4A 125.7
N1A C4A C3A 106.6(8)
N1A C4A C5A 123.5(8)
C3A C4A C5A 129.8(8)
C4A C5A C6A 125.8(8)
C4A C5A C27A 116.5(8)
C6A C5A C27A 117.7(8)
N2A C6A C5A 123.5(8)
N2A C6A C7A 109.6(7)
C5A C6A C7A 126.5(8)
C6A C7A H7A 126.5
C6A C7A C8A 107.0(8)
H7A C7A C8A 126.5
C7A C8A H8A 126.7
C7A C8A C9A 106.5(8)
H8A C8A C9A 126.7
N2A C9A C8A 113.1(8)
N2A C9A C10A 121.7(8)
C8A C9A C10A 125.2(8)
C9A C10A C11A 118.1(8)
C9A C10A C24A 119.9(9)
C11A C10A C24A 122.0(9)
N3A C11A C10A 125.7(8)
N3A C11A C12A 105.6(8)
C10A C11A C12A 128.7(8)
C11A C12A H12A 126.2
C11A C12A C13A 107.7(8)
H12A C12A C13A 126.2
C12A C13A H13A 125.6
C12A C13A C14A 108.7(8)
H13A C13A C14A 125.6
N3A C14A C13A 105.6(8)
N3A C14A C15A 125.2(8)
C13A C14A C15A 128.9(8)
C14A C15A C16A 124.4(8)
C14A C15A C41A 116.5(8)
C16A C15A C41A 119.1(8)
N4A C16A C15A 122.4(8)
N4A C16A C17A 111.0(7)
C15A C16A C17A 126.5(8)
C16A C17A H17A 127.0
C16A C17A C18A 106.0(8)
H17A C17A C18A 127.0
C17A C18A H18A 126.7
C17A C18A C19A 106.7(8)
H18A C18A C19A 126.7
N4A C19A C18A 112.6(8)
N4A C19A C20A 123.0(8)
C18A C19A C20A 124.4(8)
C1A C20A C19A 121.7(8)
C1A C20A C21A 120.4(8)
C19A C20A C21A 117.9(8)
C20A C21A C22A 122.9(9)
C20A C21A C23A 124.2(9)
C22A C21A C23A 112.8(8)
N5A C22A C21A 177.1(11)
N6A C23A C21A 178.1(12)
C10A C24A C25A 123.6(9)
C10A C24A C26A 123.9(9)
C25A C24A C26A 112.4(8)
N7A C25A C24A 175.1(11)
N8A C26A C24A 176.8(11)
C5A C27A C28A 121.6(8)
C5A C27A C32A 120.0(8)
C28A C27A C32A 118.0(9)
C27A C28A H28A 119.0
C27A C28A C29A 121.9(9)
H28A C28A C29A 119.0
C28A C29A C30A 117.9(10)
C28A C29A C33A 121.7(10)
C30A C29A C33A 120.4(10)
C29A C30A H30A 119.3
C29A C30A C31A 121.4(10)
H30A C30A C31A 119.3
C30A C31A C32A 119.6(10)
C30A C31A C37A 120.2(9)
C32A C31A C37A 120.1(9)
C27A C32A C31A 121.2(9)
C27A C32A H32A 119.4
C31A C32A H32A 119.4
C29A C33A C34A 110.9(13)
C29A C33A C35A 103.3(13)
C29A C33A C36A 112.7(14)
C29A C33A C34X 112.1(13)
C29A C33A C35X 112.9(14)
C29A C33A C36X 107.4(14)
C34A C33A C35A 109.8(15)
C34A C33A C36A 112.5(15)
C35A C33A C36A 107.2(14)
C34X C33A C35X 111.2(15)
C34X C33A C36X 105.1(14)
C35X C33A C36X 107.7(14)
C33A C34A H34A 109.5
C33A C34A H34B 109.5
C33A C34A H34C 109.5
H34A C34A H34B 109.5
H34A C34A H34C 109.5
H34B C34A H34C 109.5
C33A C35A H35A 109.5
C33A C35A H35B 109.5
C33A C35A H35C 109.5
H35A C35A H35B 109.5
H35A C35A H35C 109.5
H35B C35A H35C 109.5
C33A C36A H36A 109.5
C33A C36A H36B 109.5
C33A C36A H36C 109.5
H36A C36A H36B 109.5
H36A C36A H36C 109.5
H36B C36A H36C 109.5
C31A C37A C38A 109.9(9)
C31A C37A C39A 112.3(9)
C31A C37A C40A 106.7(9)
C38A C37A C39A 108.6(10)
C38A C37A C40A 108.6(10)
C39A C37A C40A 110.7(10)
C37A C38A H38A 109.5
C37A C38A H38B 109.5
C37A C38A H38C 109.5
H38A C38A H38B 109.5
H38A C38A H38C 109.5
H38B C38A H38C 109.5
C37A C39A H39A 109.5
C37A C39A H39B 109.5
C37A C39A H39C 109.5
H39A C39A H39B 109.5
H39A C39A H39C 109.5
H39B C39A H39C 109.5
C37A C40A H40A 109.5
C37A C40A H40B 109.5
C37A C40A H40C 109.5
H40A C40A H40B 109.5
H40A C40A H40C 109.5
H40B C40A H40C 109.5
C15A C41A C42A 122.3(8)
C15A C41A C46A 118.8(8)
C42A C41A C46A 118.9(8)
C41A C42A H42A 119.1
C41A C42A C43A 121.9(9)
H42A C42A C43A 119.1
C42A C43A C44A 116.9(9)
C42A C43A C47A 123.1(9)
C44A C43A C47A 120.0(9)
C43A C44A H44A 118.4
C43A C44A C45A 123.3(9)
H44A C44A C45A 118.4
C44A C45A C46A 118.4(8)
C44A C45A C51A 118.4(8)
C46A C45A C51A 123.1(8)
C41A C46A C45A 120.5(9)
C41A C46A H46A 119.7
C45A C46A H46A 119.7
C43A C47A C48A 105.3(13)
C43A C47A C49A 115.4(15)
C43A C47A C50A 111.1(15)
C43A C47A C48X 112.4(11)
C43A C47A C49X 109.2(11)
C43A C47A C50X 106.6(10)
C48A C47A C49A 105.2(15)
C48A C47A C50A 106.6(16)
C49A C47A C50A 112.5(16)
C48X C47A C49X 113.8(12)
C48X C47A C50X 105.9(12)
C49X C47A C50X 108.7(11)
C47A C48A H48A 109.5
C47A C48A H48B 109.5
C47A C48A H48C 109.5
H48A C48A H48B 109.5
H48A C48A H48C 109.5
H48B C48A H48C 109.5
C47A C49A H49A 109.5
C47A C49A H49B 109.5
C47A C49A H49C 109.5
H49A C49A H49B 109.5
H49A C49A H49C 109.5
H49B C49A H49C 109.5
C47A C50A H50A 109.5
C47A C50A H50B 109.5
C47A C50A H50C 109.5
H50A C50A H50B 109.5
H50A C50A H50C 109.5
H50B C50A H50C 109.5
C45A C51A C52A 108.7(8)
C45A C51A C53A 108.6(8)
C45A C51A C54A 112.3(8)
C52A C51A C53A 108.9(9)
C52A C51A C54A 109.2(8)
C53A C51A C54A 109.2(9)
C51A C52A H52A 109.5
C51A C52A H52B 109.5
C51A C52A H52C 109.5
H52A C52A H52B 109.5
H52A C52A H52C 109.5
H52B C52A H52C 109.5
C51A C53A H53A 109.5
C51A C53A H53B 109.5
C51A C53A H53C 109.5
H53A C53A H53B 109.5
H53A C53A H53C 109.5
H53B C53A H53C 109.5
C51A C54A H54A 109.5
C51A C54A H54B 109.5
C51A C54A H54C 109.5
H54A C54A H54B 109.5
H54A C54A H54C 109.5
H54B C54A H54C 109.5
H1NB N1B C1B 124.6
H1NB N1B C4B 124.6
C1B N1B C4B 110.9(8)
C6B N2B C9B 104.9(7)
H3NB N3B C11B 124.7
H3NB N3B C14B 124.7
C11B N3B C14B 110.6(8)
C16B N4B C19B 104.6(8)
N1B C1B C2B 106.2(8)
N1B C1B C20B 125.3(8)
C2B C1B C20B 128.4(8)
C1B C2B H2B 126.6
C1B C2B C3B 106.8(8)
H2B C2B C3B 126.6
C2B C3B H3B 125.7
C2B C3B C4B 108.7(9)
H3B C3B C4B 125.7
N1B C4B C3B 107.4(8)
N1B C4B C5B 124.5(8)
C3B C4B C5B 128.0(9)
C4B C5B C6B 128.3(8)
C4B C5B C27B 111.7(8)
C6B C5B C27B 120.1(8)
N2B C6B C5B 123.7(8)
N2B C6B C7B 108.0(8)
C5B C6B C7B 128.3(8)
C6B C7B H7B 125.5
C6B C7B C8B 109.0(8)
H7B C7B C8B 125.5
C7B C8B H8B 127.8
C7B C8B C9B 104.3(8)
H8B C8B C9B 127.8
N2B C9B C8B 113.7(8)
N2B C9B C10B 120.5(8)
C8B C9B C10B 125.8(8)
C9B C10B C11B 120.4(8)
C9B C10B C24B 119.6(9)
C11B C10B C24B 120.0(9)
N3B C11B C10B 123.5(8)
N3B C11B C12B 106.4(8)
C10B C11B C12B 130.0(8)
C11B C12B H12B 126.1
C11B C12B C13B 107.8(9)
H12B C12B C13B 126.1
C12B C13B H13B 125.8
C12B C13B C14B 108.4(9)
H13B C13B C14B 125.8
N3B C14B C13B 106.8(8)
N3B C14B C15B 125.1(8)
C13B C14B C15B 127.8(9)
C14B C15B C16B 126.9(8)
C14B C15B C41B 115.6(8)
C16B C15B C41B 117.0(9)
N4B C16B C15B 125.2(9)
N4B C16B C17B 108.9(8)
C15B C16B C17B 125.6(9)
C16B C17B H17B 126.1
C16B C17B C18B 107.8(9)
H17B C17B C18B 126.1
C17B C18B H18B 127.2
C17B C18B C19B 105.7(9)
H18B C18B C19B 127.2
N4B C19B C18B 112.9(9)
N4B C19B C20B 121.2(9)
C18B C19B C20B 125.9(9)
C1B C20B C19B 118.6(8)
C1B C20B C21B 122.3(9)
C19B C20B C21B 119.0(8)
C20B C21B C22B 121.7(9)
C20B C21B C23B 126.3(9)
C22B C21B C23B 112.0(9)
N5B C22B C21B 176.1(12)
N6B C23B C21B 176.0(13)
C10B C24B C25B 123.6(9)
C10B C24B C26B 122.9(10)
C25B C24B C26B 113.1(9)
N7B C25B C24B 174.6(13)
N8B C26B C24B 174.4(12)
C5B C27B C28B 124.3(8)
C5B C27B C32B 117.5(9)
C28B C27B C32B 118.1(9)
C27B C28B H28B 118.6
C27B C28B C29B 122.8(10)
H28B C28B C29B 118.6
C28B C29B C30B 117.7(10)
C28B C29B C33B 120.5(9)
C30B C29B C33B 121.8(9)
C29B C30B H30B 119.9
C29B C30B C31B 120.2(10)
H30B C30B C31B 119.9
C30B C31B C32B 120.8(9)
C30B C31B C37B 118.4(9)
C32B C31B C37B 120.6(9)
C27B C32B C31B 120.4(10)
C27B C32B H32B 119.8
C31B C32B H32B 119.8
C29B C33B C34B 108.6(9)
C29B C33B C35B 109.6(10)
C29B C33B C36B 113.2(9)
C34B C33B C35B 108.2(9)
C34B C33B C36B 108.0(10)
C35B C33B C36B 109.1(10)
C33B C34B H34D 109.5
C33B C34B H34E 109.5
C33B C34B H34F 109.5
H34D C34B H34E 109.5
H34D C34B H34F 109.5
H34E C34B H34F 109.5
C33B C35B H35D 109.5
C33B C35B H35E 109.5
C33B C35B H35F 109.5
H35D C35B H35E 109.5
H35D C35B H35F 109.5
H35E C35B H35F 109.5
C33B C36B H36D 109.5
C33B C36B H36E 109.5
C33B C36B H36F 109.5
H36D C36B H36E 109.5
H36D C36B H36F 109.5
H36E C36B H36F 109.5
C31B C37B C38B 111.3(8)
C31B C37B C39B 108.7(8)
C31B C37B C40B 107.6(8)
C38B C37B C39B 108.6(9)
C38B C37B C40B 109.1(9)
C39B C37B C40B 111.6(10)
C37B C38B H38D 109.5
C37B C38B H38E 109.5
C37B C38B H38F 109.5
H38D C38B H38E 109.5
H38D C38B H38F 109.5
H38E C38B H38F 109.5
C37B C39B H39D 109.5
C37B C39B H39E 109.5
C37B C39B H39F 109.5
H39D C39B H39E 109.5
H39D C39B H39F 109.5
H39E C39B H39F 109.5
C37B C40B H40D 109.5
C37B C40B H40E 109.5
C37B C40B H40F 109.5
H40D C40B H40E 109.5
H40D C40B H40F 109.5
H40E C40B H40F 109.5
C15B C41B C42B 117.5(8)
C15B C41B C46B 122.1(8)
C42B C41B C46B 120.3(9)
C41B C42B H42B 119.9
C41B C42B C43B 120.3(9)
H42B C42B C43B 119.9
C42B C43B C44B 118.2(9)
C42B C43B C47B 120.0(8)
C44B C43B C47B 121.5(8)
C43B C44B H44B 118.8
C43B C44B C45B 122.4(9)
H44B C44B C45B 118.8
C44B C45B C46B 118.9(9)
C44B C45B C51B 120.8(8)
C46B C45B C51B 120.1(8)
C41B C46B C45B 119.8(9)
C41B C46B H46B 120.1
C45B C46B H46B 120.1
C43B C47B C48B 109.0(8)
C43B C47B C49B 110.4(8)
C43B C47B C50B 110.4(9)
C48B C47B C49B 106.8(9)
C48B C47B C50B 109.2(9)
C49B C47B C50B 110.9(10)
C47B C48B H48D 109.5
C47B C48B H48E 109.5
C47B C48B H48F 109.5
H48D C48B H48E 109.5
H48D C48B H48F 109.5
H48E C48B H48F 109.5
C47B C49B H49D 109.5
C47B C49B H49E 109.5
C47B C49B H49F 109.5
H49D C49B H49E 109.5
H49D C49B H49F 109.5
H49E C49B H49F 109.5
C47B C50B H50D 109.5
C47B C50B H50E 109.5
C47B C50B H50F 109.5
H50D C50B H50E 109.5
H50D C50B H50F 109.5
H50E C50B H50F 109.5
C45B C51B C52B 108.8(10)
C45B C51B C53B 108.3(12)
C45B C51B C54B 112.2(10)
C45B C51B C52Y 106(3)
C45B C51B C53Y 113(4)
C45B C51B C54Y 108(4)
C52B C51B C53B 109.3(11)
C52B C51B C54B 109.6(11)
C53B C51B C54B 108.7(11)
C52Y C51B C53Y 110(2)
C52Y C51B C54Y 110(2)
C53Y C51B C54Y 108(2)
C51B C52B H52D 109.5
C51B C52B H52E 109.5
C51B C52B H52F 109.5
H52D C52B H52E 109.5
H52D C52B H52F 109.5
H52E C52B H52F 109.5
C51B C53B H53D 109.5
C51B C53B H53E 109.5
C51B C53B H53F 109.5
H53D C53B H53E 109.5
H53D C53B H53F 109.5
H53E C53B H53F 109.5
C51B C54B H54D 109.5
C51B C54B H54E 109.5
C51B C54B H54F 109.5
H54D C54B H54E 109.5
H54D C54B H54F 109.5
H54E C54B H54F 109.5
C33A C34X H34G 109.5
C33A C34X H34H 109.5
C33A C34X H34I 109.5
H34G C34X H34H 109.5
H34G C34X H34I 109.5
H34H C34X H34I 109.5
C33A C35X H35G 109.5
C33A C35X H35H 109.5
C33A C35X H35I 109.5
H35G C35X H35H 109.5
H35G C35X H35I 109.5
H35H C35X H35I 109.5
C33A C36X H36G 109.5
C33A C36X H36H 109.5
C33A C36X H36I 109.5
H36G C36X H36H 109.5
H36G C36X H36I 109.5
H36H C36X H36I 109.5
C47A C48X H48G 109.5
C47A C48X H48H 109.5
C47A C48X H48I 109.5
H48G C48X H48H 109.5
H48G C48X H48I 109.5
H48H C48X H48I 109.5
C47A C49X H49G 109.5
C47A C49X H49H 109.5
C47A C49X H49I 109.5
H49G C49X H49H 109.5
H49G C49X H49I 109.5
H49H C49X H49I 109.5
C47A C50X H50G 109.5
C47A C50X H50H 109.5
C47A C50X H50I 109.5
H50G C50X H50H 109.5
H50G C50X H50I 109.5
H50H C50X H50I 109.5
C51B C52Y H52G 109.5
C51B C52Y H52H 109.5
C51B C52Y H52I 109.5
H52G C52Y H52H 109.5
H52G C52Y H52I 109.5
H52H C52Y H52I 109.5
C51B C53Y H53G 109.5
C51B C53Y H53H 109.5
C51B C53Y H53I 109.5
H53G C53Y H53H 109.5
H53G C53Y H53I 109.5
H53H C53Y H53I 109.5
C51B C54Y H54G 109.5
C51B C54Y H54H 109.5
C51B C54Y H54I 109.5
H54G C54Y H54H 109.5
H54G C54Y H54I 109.5
H54H C54Y H54I 109.5

loop_
_geom_bond_atom_site_label_1
_geom_bond_atom_site_label_2
_geom_bond_distance
N1A H1NA 0.880
N1A C1A 1.367(10)
N1A C4A 1.365(10)
N2A C6A 1.410(11)
N2A C9A 1.334(10)
N3A H3NA 0.880
N3A C11A 1.343(10)
N3A C14A 1.366(10)
N4A C16A 1.422(10)
N4A C19A 1.333(10)
N5A C22A 1.144(11)
N6A C23A 1.152(11)
N7A C25A 1.137(12)
N8A C26A 1.138(11)
C1A C2A 1.421(12)
C1A C20A 1.424(11)
C2A H2A 0.950
C2A C3A 1.381(12)
C3A H3A 0.950
C3A C4A 1.375(11)
C4A C5A 1.438(11)
C5A C6A 1.378(11)
C5A C27A 1.497(12)
C6A C7A 1.452(12)
C7A H7A 0.950
C7A C8A 1.325(12)
C8A H8A 0.950
C8A C9A 1.437(12)
C9A C10A 1.481(12)
C10A C11A 1.439(11)
C10A C24A 1.354(11)
C11A C12A 1.416(12)
C12A H12A 0.950
C12A C13A 1.375(12)
C13A H13A 0.950
C13A C14A 1.389(11)
C14A C15A 1.427(11)
C15A C16A 1.403(11)
C15A C41A 1.486(11)
C16A C17A 1.430(11)
C17A H17A 0.950
C17A C18A 1.356(12)
C18A H18A 0.950
C18A C19A 1.447(12)
C19A C20A 1.465(11)
C20A C21A 1.391(11)
C21A C22A 1.452(12)
C21A C23A 1.407(13)
C24A C25A 1.472(13)
C24A C26A 1.438(13)
C27A C28A 1.421(12)
C27A C32A 1.411(12)
C28A H28A 0.950
C28A C29A 1.369(13)
C29A C30A 1.420(13)
C29A C33A 1.527(14)
C30A H30A 0.950
C30A C31A 1.396(13)
C31A C32A 1.366(12)
C31A C37A 1.556(13)
C32A H32A 0.950
C33A C34A 1.513(13)
C33A C35A 1.553(13)
C33A C36A 1.535(13)
C33A C34X 1.534(13)
C33A C35X 1.520(13)
C33A C36X 1.555(13)
C34A H34A 0.980
C34A H34B 0.980
C34A H34C 0.980
C35A H35A 0.980
C35A H35B 0.980
C35A H35C 0.980
C36A H36A 0.980
C36A H36B 0.980
C36A H36C 0.980
C37A C38A 1.533(11)
C37A C39A 1.527(11)
C37A C40A 1.533(11)
C38A H38A 0.980
C38A H38B 0.980
C38A H38C 0.980
C39A H39A 0.980
C39A H39B 0.980
C39A H39C 0.980
C40A H40A 0.980
C40A H40B 0.980
C40A H40C 0.980
C41A C42A 1.387(12)
C41A C46A 1.418(12)
C42A H42A 0.950
C42A C43A 1.409(12)
C43A C44A 1.391(12)
C43A C47A 1.534(12)
C44A H44A 0.950
C44A C45A 1.391(12)
C45A C46A 1.390(12)
C45A C51A 1.549(12)
C46A H46A 0.950
C47A C48A 1.569(13)
C47A C49A 1.523(13)
C47A C50A 1.533(13)
C47A C48X 1.524(12)
C47A C49X 1.519(12)
C47A C50X 1.565(12)
C48A H48A 0.980
C48A H48B 0.980
C48A H48C 0.980
C49A H49A 0.980
C49A H49B 0.980
C49A H49C 0.980
C50A H50A 0.980
C50A H50B 0.980
C50A H50C 0.980
C51A C52A 1.543(11)
C51A C53A 1.544(11)
C51A C54A 1.534(10)
C52A H52A 0.980
C52A H52B 0.980
C52A H52C 0.980
C53A H53A 0.980
C53A H53B 0.980
C53A H53C 0.980
C54A H54A 0.980
C54A H54B 0.980
C54A H54C 0.980
N1B H1NB 0.880
N1B C1B 1.348(10)
N1B C4B 1.353(11)
N2B C6B 1.396(11)
N2B C9B 1.321(10)
N3B H3NB 0.880
N3B C11B 1.346(10)
N3B C14B 1.382(11)
N4B C16B 1.430(11)
N4B C19B 1.311(11)
N5B C22B 1.152(11)
N6B C23B 1.145(11)
N7B C25B 1.118(12)
N8B C26B 1.158(12)
C1B C2B 1.418(12)
C1B C20B 1.419(12)
C2B H2B 0.950
C2B C3B 1.375(12)
C3B H3B 0.950
C3B C4B 1.367(12)
C4B C5B 1.442(12)
C5B C6B 1.365(12)
C5B C27B 1.492(12)
C6B C7B 1.442(12)
C7B H7B 0.950
C7B C8B 1.330(12)
C8B H8B 0.950
C8B C9B 1.435(12)
C9B C10B 1.480(12)
C10B C11B 1.438(12)
C10B C24B 1.376(12)
C11B C12B 1.414(12)
C12B H12B 0.950
C12B C13B 1.376(12)
C13B H13B 0.950
C13B C14B 1.378(12)
C14B C15B 1.429(12)
C15B C16B 1.382(12)
C15B C41B 1.493(11)
C16B C17B 1.432(12)
C17B H17B 0.950
C17B C18B 1.338(12)
C18B H18B 0.950
C18B C19B 1.453(12)
C19B C20B 1.467(12)
C20B C21B 1.381(12)
C21B C22B 1.445(13)
C21B C23B 1.409(13)
C24B C25B 1.459(14)
C24B C26B 1.432(13)
C27B C28B 1.413(13)
C27B C32B 1.410(12)
C28B H28B 0.950
C28B C29B 1.377(13)
C29B C30B 1.421(13)
C29B C33B 1.530(13)
C30B H30B 0.950
C30B C31B 1.406(13)
C31B C32B 1.373(13)
C31B C37B 1.567(12)
C32B H32B 0.950
C33B C34B 1.538(11)
C33B C35B 1.532(11)
C33B C36B 1.514(11)
C34B H34D 0.980
C34B H34E 0.980
C34B H34F 0.980
C35B H35D 0.980
C35B H35E 0.980
C35B H35F 0.980
C36B H36D 0.980
C36B H36E 0.980
C36B H36F 0.980
C37B C38B 1.533(11)
C37B C39B 1.527(11)
C37B C40B 1.522(11)
C38B H38D 0.980
C38B H38E 0.980
C38B H38F 0.980
C39B H39D 0.980
C39B H39E 0.980
C39B H39F 0.980
C40B H40D 0.980
C40B H40E 0.980
C40B H40F 0.980
C41B C42B 1.394(12)
C41B C46B 1.398(12)
C42B H42B 0.950
C42B C43B 1.390(12)
C43B C44B 1.388(12)
C43B C47B 1.548(12)
C44B H44B 0.950
C44B C45B 1.388(12)
C45B C46B 1.382(12)
C45B C51B 1.542(12)
C46B H46B 0.950
C47B C48B 1.532(10)
C47B C49B 1.534(11)
C47B C50B 1.521(11)
C48B H48D 0.980
C48B H48E 0.980
C48B H48F 0.980
C49B H49D 0.980
C49B H49E 0.980
C49B H49F 0.980
C50B H50D 0.980
C50B H50E 0.980
C50B H50F 0.980
C51B C52B 1.533(12)
C51B C53B 1.541(12)
C51B C54B 1.537(11)
C51B C52Y 1.531(15)
C51B C53Y 1.535(15)
C51B C54Y 1.536(15)
C52B H52D 0.980
C52B H52E 0.980
C52B H52F 0.980
C53B H53D 0.980
C53B H53E 0.980
C53B H53F 0.980
C54B H54D 0.980
C54B H54E 0.980
C54B H54F 0.980
C34X H34G 0.980
C34X H34H 0.980
C34X H34I 0.980
C35X H35G 0.980
C35X H35H 0.980
C35X H35I 0.980
C36X H36G 0.980
C36X H36H 0.980
C36X H36I 0.980
C48X H48G 0.980
C48X H48H 0.980
C48X H48I 0.980
C49X H49G 0.980
C49X H49H 0.980
C49X H49I 0.980
C50X H50G 0.980
C50X H50H 0.980
C50X H50I 0.980
C52Y H52G 0.980
C52Y H52H 0.980
C52Y H52I 0.980
C53Y H53G 0.980
C53Y H53H 0.980
C53Y H53I 0.980
C54Y H54G 0.980
C54Y H54H 0.980
C54Y H54I 0.980

loop_
_geom_torsion_atom_site_label_1
_geom_torsion_atom_site_label_2
_geom_torsion_atom_site_label_3
_geom_torsion_atom_site_label_4
_geom_torsion
C4A N1A C1A C2A -2.0(10)
C4A N1A C1A C20A -173.9(9)
N1A C1A C2A C3A 0.9(11)
C20A C1A C2A C3A 171.8(10)
C1A C2A C3A C4A 0.5(12)
C1A N1A C4A C3A 2.3(11)
C1A N1A C4A C5A -176.2(9)
C2A C3A C4A N1A -1.6(11)
C2A C3A C4A C5A 176.7(10)
N1A C4A C5A C6A 11.2(15)
N1A C4A C5A C27A -172.7(8)
C3A C4A C5A C6A -166.9(10)
C3A C4A C5A C27A 9.2(15)
C4A C5A C6A N2A -0.5(16)
C4A C5A C6A C7A 171.8(9)
C27A C5A C6A N2A -176.6(8)
C27A C5A C6A C7A -4.3(15)
C9A N2A C6A C5A 169.6(9)
C9A N2A C6A C7A -3.9(10)
N2A C6A C7A C8A 3.5(11)
C5A C6A C7A C8A -169.7(10)
C6A C7A C8A C9A -1.7(11)
C6A N2A C9A C8A 2.9(11)
C6A N2A C9A C10A -175.7(8)
C7A C8A C9A N2A -0.8(12)
C7A C8A C9A C10A 177.7(9)
N2A C9A C10A C11A -42.7(13)
N2A C9A C10A C24A 138.9(9)
C8A C9A C10A C11A 138.8(10)
C8A C9A C10A C24A -39.6(14)
C14A N3A C11A C10A -178.4(8)
C14A N3A C11A C12A 0.4(10)
C9A C10A C11A N3A 29.0(13)
C9A C10A C11A C12A -149.5(9)
C24A C10A C11A N3A -152.6(9)
C24A C10A C11A C12A 28.8(14)
N3A C11A C12A C13A -1.0(10)
C10A C11A C12A C13A 177.7(9)
C11A C12A C13A C14A 1.3(11)
C11A N3A C14A C13A 0.4(10)
C11A N3A C14A C15A -173.5(8)
C12A C13A C14A N3A -1.0(11)
C12A C13A C14A C15A 172.6(9)
N3A C14A C15A C16A 10.0(15)
N3A C14A C15A C41A -170.1(8)
C13A C14A C15A C16A -162.5(10)
C13A C14A C15A C41A 17.4(14)
C14A C15A C16A N4A 4.1(14)
C14A C15A C16A C17A 179.8(9)
C41A C15A C16A N4A -175.8(8)
C41A C15A C16A C17A -0.1(14)
C19A N4A C16A C15A 174.4(9)
C19A N4A C16A C17A -1.9(10)
N4A C16A C17A C18A 1.4(10)
C15A C16A C17A C18A -174.7(9)
C16A C17A C18A C19A -0.3(10)
C16A N4A C19A C18A 1.7(10)
C16A N4A C19A C20A -177.9(9)
C17A C18A C19A N4A -0.9(11)
C17A C18A C19A C20A 178.7(9)
N1A C1A C20A C19A 24.4(14)
N1A C1A C20A C21A -154.9(9)
C2A C1A C20A C19A -145.1(10)
C2A C1A C20A C21A 35.7(16)
N4A C19A C20A C1A -44.4(14)
N4A C19A C20A C21A 134.9(10)
C18A C19A C20A C1A 136.1(10)
C18A C19A C20A C21A -44.6(14)
C1A C20A C21A C22A 0.4(16)
C1A C20A C21A C23A 176.6(10)
C19A C20A C21A C22A -178.9(9)
C19A C20A C21A C23A -2.7(15)
C9A C10A C24A C25A 1.9(13)
C9A C10A C24A C26A -173.0(8)
C11A C10A C24A C25A -176.5(8)
C11A C10A C24A C26A 8.7(14)
C4A C5A C27A C28A -73.1(12)
C4A C5A C27A C32A 114.0(10)
C6A C5A C27A C28A 103.3(11)
C6A C5A C27A C32A -69.5(13)
C5A C27A C28A C29A -171.0(10)
C32A C27A C28A C29A 2.0(16)
C27A C28A C29A C30A -2.6(17)
C27A C28A C29A C33A 176.2(10)
C28A C29A C30A C31A 2.1(18)
C33A C29A C30A C31A -176.7(11)
C29A C30A C31A C32A -1.0(18)
C29A C30A C31A C37A 176.6(11)
C30A C31A C32A C27A 0.2(17)
C37A C31A C32A C27A -177.3(10)
C5A C27A C32A C31A 172.4(10)
C28A C27A C32A C31A -0.7(16)
C28A C29A C33A C34A -55(2)
C28A C29A C33A C35A 62.2(19)
C28A C29A C33A C36A 177.5(19)
C28A C29A C33A C34X -16(2)
C28A C29A C33A C35X 110.5(19)
C28A C29A C33A C36X -131.0(18)
C30A C29A C33A C34A 123.5(18)
C30A C29A C33A C35A -119.0(17)
C30A C29A C33A C36A -4(2)
C30A C29A C33A C34X 162.8(17)
C30A C29A C33A C35X -70.7(19)
C30A C29A C33A C36X 47.9(19)
C30A C31A C37A C38A 135.9(12)
C30A C31A C37A C39A 14.9(16)
C30A C31A C37A C40A -106.5(13)
C32A C31A C37A C38A -46.6(15)
C32A C31A C37A C39A -167.6(12)
C32A C31A C37A C40A 71.0(14)
C14A C15A C41A C42A -122.2(10)
C14A C15A C41A C46A 57.6(12)
C16A C15A C41A C42A 57.7(13)
C16A C15A C41A C46A -122.5(10)
C15A C41A C42A C43A 178.7(10)
C46A C41A C42A C43A -1.1(16)
C41A C42A C43A C44A 3.1(17)
C41A C42A C43A C47A -177.8(10)
C42A C43A C44A C45A -2.8(18)
C47A C43A C44A C45A 178.0(11)
C43A C44A C45A C46A 0.6(17)
C43A C44A C45A C51A -178.0(11)
C44A C45A C46A C41A 1.5(15)
C51A C45A C46A C41A -180.0(9)
C15A C41A C46A C45A 179.0(9)
C42A C41A C46A C45A -1.2(14)
C42A C43A C47A C48A -53.0(19)
C42A C43A C47A C49A -168(2)
C42A C43A C47A C50A 62(2)
C42A C43A C47A C48X 12.7(18)
C42A C43A C47A C49X -114.5(14)
C42A C43A C47A C50X 128.3(14)
C44A C43A C47A C48A 126.1(18)
C44A C43A C47A C49A 11(2)
C44A C43A C47A C50A -119(2)
C44A C43A C47A C48X -168.2(15)
C44A C43A C47A C49X 64.6(16)
C44A C43A C47A C50X -52.6(16)
C44A C45A C51A C52A -56.8(12)
C44A C45A C51A C53A 61.5(13)
C44A C45A C51A C54A -177.6(10)
C46A C45A C51A C52A 124.7(10)
C46A C45A C51A C53A -117.0(11)
C46A C45A C51A C54A 3.8(14)
C4B N1B C1B C2B 1.2(10)
C4B N1B C1B C20B 178.1(9)
N1B C1B C2B C3B -1.3(11)
C20B C1B C2B C3B -178.1(9)
C1B C2B C3B C4B 0.9(12)
C1B N1B C4B C3B -0.7(11)
C1B N1B C4B C5B 175.3(9)
C2B C3B C4B N1B -0.2(12)
C2B C3B C4B C5B -176.0(9)
N1B C4B C5B C6B -11.2(16)
N1B C4B C5B C27B 170.4(9)
C3B C4B C5B C6B 163.9(11)
C3B C4B C5B C27B -14.5(14)
C4B C5B C6B N2B 3.9(16)
C4B C5B C6B C7B -176.3(10)
C27B C5B C6B N2B -177.8(8)
C27B C5B C6B C7B 2.0(15)
C9B N2B C6B C5B -177.5(9)
C9B N2B C6B C7B 2.6(10)
N2B C6B C7B C8B -2.1(11)
C5B C6B C7B C8B 178.1(10)
C6B C7B C8B C9B 0.7(11)
C6B N2B C9B C8B -2.3(11)
C6B N2B C9B C10B 179.9(8)
C7B C8B C9B N2B 1.1(12)
C7B C8B C9B C10B 178.7(9)
N2B C9B C10B C11B 40.3(13)
N2B C9B C10B C24B -137.6(10)
C8B C9B C10B C11B -137.1(10)
C8B C9B C10B C24B 44.9(14)
C14B N3B C11B C10B -178.5(8)
C14B N3B C11B C12B 2.6(10)
C9B C10B C11B N3B -33.4(13)
C9B C10B C11B C12B 145.3(9)
C24B C10B C11B N3B 144.6(9)
C24B C10B C11B C12B -36.8(15)
N3B C11B C12B C13B -2.5(10)
C10B C11B C12B C13B 178.7(9)
C11B C12B C13B C14B 1.4(11)
C12B C13B C14B N3B 0.1(11)
C12B C13B C14B C15B -173.8(9)
C11B N3B C14B C13B -1.8(10)
C11B N3B C14B C15B 172.4(8)
N3B C14B C15B C16B 0.9(15)
N3B C14B C15B C41B -171.2(8)
C13B C14B C15B C16B 173.8(10)
C13B C14B C15B C41B 1.7(14)
C14B C15B C16B N4B -6.3(15)
C14B C15B C16B C17B -179.2(9)
C41B C15B C16B N4B 165.7(8)
C41B C15B C16B C17B -7.2(14)
C19B N4B C16B C15B -172.2(9)
C19B N4B C16B C17B 1.7(10)
N4B C16B C17B C18B 1.1(11)
C15B C16B C17B C18B 175.0(10)
C16B C17B C18B C19B -3.1(11)
C16B N4B C19B C18B -3.8(11)
C16B N4B C19B C20B 176.1(8)
C17B C18B C19B N4B 4.6(12)
C17B C18B C19B C20B -175.3(9)
N1B C1B C20B C19B -28.7(14)
N1B C1B C20B C21B 152.2(9)
C2B C1B C20B C19B 147.5(10)
C2B C1B C20B C21B -31.6(15)
N4B C19B C20B C1B 38.6(13)
N4B C19B C20B C21B -142.2(10)
C18B C19B C20B C1B -141.5(10)
C18B C19B C20B C21B 37.6(14)
C1B C20B C21B C22B -7.6(15)
C1B C20B C21B C23B 173.9(10)
C19B C20B C21B C22B 173.3(9)
C19B C20B C21B C23B -5.2(15)
C9B C10B C24B C25B -3.5(15)
C9B C10B C24B C26B 168.6(9)
C11B C10B C24B C25B 178.5(9)
C11B C10B C24B C26B -9.4(15)
C4B C5B C27B C28B 114.3(11)
C4B C5B C27B C32B -60.7(12)
C6B C5B C27B C28B -64.2(14)
C6B C5B C27B C32B 120.7(11)
C5B C27B C28B C29B -171.4(10)
C32B C27B C28B C29B 3.6(17)
C27B C28B C29B C30B -2.4(18)
C27B C28B C29B C33B 176.2(10)
C28B C29B C30B C31B -0.1(17)
C33B C29B C30B C31B -178.8(11)
C29B C30B C31B C32B 1.4(18)
C29B C30B C31B C37B 176.7(10)
C30B C31B C32B C27B -0.2(17)
C37B C31B C32B C27B -175.4(9)
C5B C27B C32B C31B 173.2(10)
C28B C27B C32B C31B -2.2(15)
C28B C29B C33B C34B -61.6(14)
C28B C29B C33B C35B 56.4(14)
C28B C29B C33B C36B 178.5(12)
C30B C29B C33B C34B 117.1(12)
C30B C29B C33B C35B -125.0(12)
C30B C29B C33B C36B -2.9(16)
C30B C31B C37B C38B -176.7(10)
C30B C31B C37B C39B 63.7(13)
C30B C31B C37B C40B -57.2(13)
C32B C31B C37B C38B -1.3(14)
C32B C31B C37B C39B -120.9(12)
C32B C31B C37B C40B 118.1(11)
C14B C15B C41B C42B 101.2(12)
C14B C15B C41B C46B -82.1(13)
C16B C15B C41B C42B -71.7(13)
C16B C15B C41B C46B 105.0(12)
C15B C41B C42B C43B 179.7(10)
C46B C41B C42B C43B 2.9(18)
C41B C42B C43B C44B -3.1(18)
C41B C42B C43B C47B -176.1(10)
C42B C43B C44B C45B 1.0(19)
C47B C43B C44B C45B 173.8(11)
C43B C44B C45B C46B 1(2)
C43B C44B C45B C51B 176.7(11)
C44B C45B C46B C41B -1.6(19)
C51B C45B C46B C41B -176.9(11)
C15B C41B C46B C45B -177.1(11)
C42B C41B C46B C45B -0.5(19)
C42B C43B C47B C48B -36.9(14)
C42B C43B C47B C49B -153.9(11)
C42B C43B C47B C50B 83.1(13)
C44B C43B C47B C48B 150.4(11)
C44B C43B C47B C49B 33.3(15)
C44B C43B C47B C50B -89.6(14)
C44B C45B C51B C52B -69.6(19)
C44B C45B C51B C53B 49.1(19)
C44B C45B C51B C54B 169.0(16)
C44B C45B C51B C52Y -99(5)
C44B C45B C51B C53Y 22(6)
C44B C45B C51B C54Y 143(5)
C46B C45B C51B C52B 105.7(18)
C46B C45B C51B C53B -135.7(17)
C46B C45B C51B C54B -16(2)
C46B C45B C51B C52Y 77(5)
C46B C45B C51B C53Y -162(5)
C46B C45B C51B C54Y -42(5)
